data_4121466
loop_
_publ_author_name
'Furukawa, Hiroyasu'
'G\'andara, Felipe'
'Zhang, Yue-Biao'
'Jiang, Juncong'
'Queen, Wendy L.'
'Hudson, Matthew R.'
'Yaghi, Omar M.'

_publ_section_title
;
 Water adsorption in porous metal-organic frameworks and related
 materials.
;
_journal_issue 11
_journal_name_full 'Journal of the American Chemical Society'
_journal_page_first 4369
_journal_page_last 4381
_journal_paper_doi 10.1021/ja500330a
_journal_volume 136
_journal_year 2014
_chemical_formula_moiety '0.25(C336 H96 O176 Zr24), 5.5(O)'
_chemical_formula_sum 'C84 H24 O49.5 Zr6'
_chemical_formula_weight 2372.35
_chemical_name_systematic MOF-806
_space_group_crystal_system cubic
_space_group_IT_number 202
_space_group_name_Hall '-F 2 2 3'
_space_group_name_H-M_alt 'F m -3'
_symmetry_space_group_name_Hall '-F 2 2 3'
_symmetry_space_group_name_H-M 'F m -3'
_atom_sites_solution_hydrogens geom
_atom_sites_solution_primary direct
_audit_creation_date 2013-12-18
_audit_creation_method
;
Olex2 1.2
(compiled 2013.12.10 svn.r2850 for OlexSys, GUI svn.r4736)
;
_cell_angle_alpha 90
_cell_angle_beta 90
_cell_angle_gamma 90
_cell_formula_units_Z 4
_cell_length_a 26.8514(7)
_cell_length_b 26.8514(7)
_cell_length_c 26.8514(7)
_cell_measurement_reflns_used 9990
_cell_measurement_temperature 100
_cell_measurement_theta_max 59.90
_cell_measurement_theta_min 2.85
_cell_volume 19359.8(9)
_computing_molecular_graphics 'Olex2 (Dolomanov et al., 2009)'
_computing_publication_material 'Olex2 (Dolomanov et al., 2009)'
_computing_structure_refinement 'XL (Sheldrick, 2008)'
_computing_structure_solution 'ShelXS (Sheldrick, 2008)'
_diffrn_ambient_temperature 100.15
_diffrn_measured_fraction_theta_full 0.826
_diffrn_measured_fraction_theta_max 0.999
_diffrn_measurement_device_type 'Bruker Photon-100'
_diffrn_measurement_method '\f and \w scans'
_diffrn_radiation_monochromator 'Goebel mirror'
_diffrn_radiation_type CuK\a
_diffrn_radiation_wavelength 1.54178
_diffrn_reflns_av_R_equivalents 0.0244
_diffrn_reflns_av_unetI/netI 0.0099
_diffrn_reflns_Laue_measured_fraction_full 0.826
_diffrn_reflns_Laue_measured_fraction_max 0.999
_diffrn_reflns_limit_h_max 23
_diffrn_reflns_limit_h_min -30
_diffrn_reflns_limit_k_max 26
_diffrn_reflns_limit_k_min -30
_diffrn_reflns_limit_l_max 28
_diffrn_reflns_limit_l_min -27
_diffrn_reflns_number 24557
_diffrn_reflns_point_group_measured_fraction_full 0.826
_diffrn_reflns_point_group_measured_fraction_max 0.999
_diffrn_reflns_theta_full 67.679
_diffrn_reflns_theta_max 59.895
_diffrn_reflns_theta_min 2.850
_diffrn_standards_number 0
_exptl_absorpt_coefficient_mu 2.984
_exptl_absorpt_correction_T_max 0.7517
_exptl_absorpt_correction_T_min 0.6920
_exptl_absorpt_correction_type multi-scan
_exptl_absorpt_process_details SADABS
_exptl_crystal_colour colourless
_exptl_crystal_colour_primary colourless
_exptl_crystal_density_diffrn 0.814
_exptl_crystal_description prism
_exptl_crystal_F_000 4656
_refine_diff_density_max 1.103
_refine_diff_density_min -0.531
_refine_diff_density_rms 0.179
_refine_ls_extinction_method none
_refine_ls_goodness_of_fit_ref 1.297
_refine_ls_hydrogen_treatment constr
_refine_ls_matrix_type full
_refine_ls_number_parameters 86
_refine_ls_number_reflns 1302
_refine_ls_number_restraints 0
_refine_ls_restrained_S_all 1.297
_refine_ls_R_factor_all 0.0663
_refine_ls_R_factor_gt 0.0631
_refine_ls_shift/su_max 0.000
_refine_ls_shift/su_mean 0.000
_refine_ls_structure_factor_coef Fsqd
_refine_ls_weighting_details 'w=1/[\s^2^(Fo^2^)+(0.1422P)^2^+194.6438P] where P=(Fo^2^+2Fc^2^)/3'
_refine_ls_weighting_scheme calc
_refine_ls_wR_factor_gt 0.2346
_refine_ls_wR_factor_ref 0.2388
_reflns_Friedel_coverage 0.000
_reflns_number_gt 1211
_reflns_number_total 1302
_reflns_threshold_expression 'I > 2\s(I)'
_cod_data_source_file ja500330a_si_006.cif
_cod_data_source_block mof-806
_cod_original_cell_volume 19359.8(15)
_cod_original_formula_sum 'C84 H24 O49.50 Zr6'
_cod_database_code 4121466
_shelxl_version_number 2013-4
_shelx_space_group_comment
;
The symmetry employed for this shelxl refinement is uniquely defined
by the following loop, which should always be used as a source of
symmetry information in preference to the above space-group names.
They are only intended as comments.
;
_olex2_refinement_description
;
1. Fixed Uiso
 At 1.2 times of:
  All C(H) groups
2. Uiso/Uaniso restraints and constraints
Uanis(O4) = Uanis(O9) = Uanis(O8) = Uanis(O5)
3. Others
 Fixed Sof: O1(0.16667) O4(0.125) O5(0.125) O6(0.16667) O7(0.0625)
 O1B(0.16667) O8(0.125) O9(0.125)
4.a Aromatic/amide H refined with riding coordinates:
 C5(H5), C7(H7)
;

loop_
_space_group_symop_operation_xyz
'x, y, z'
'-x, -y, z'
'-x, y, -z'
'x, -y, -z'
'z, x, y'
'z, -x, -y'
'-z, -x, y'
'-z, x, -y'
'y, z, x'
'-y, z, -x'
'y, -z, -x'
'-y, -z, x'
'x, y+1/2, z+1/2'
'-x, -y+1/2, z+1/2'
'-x, y+1/2, -z+1/2'
'x, -y+1/2, -z+1/2'
'z, x+1/2, y+1/2'
'z, -x+1/2, -y+1/2'
'-z, -x+1/2, y+1/2'
'-z, x+1/2, -y+1/2'
'y, z+1/2, x+1/2'
'-y, z+1/2, -x+1/2'
'y, -z+1/2, -x+1/2'
'-y, -z+1/2, x+1/2'
'x+1/2, y, z+1/2'
'-x+1/2, -y, z+1/2'
'-x+1/2, y, -z+1/2'
'x+1/2, -y, -z+1/2'
'z+1/2, x, y+1/2'
'z+1/2, -x, -y+1/2'
'-z+1/2, -x, y+1/2'
'-z+1/2, x, -y+1/2'
'y+1/2, z, x+1/2'
'-y+1/2, z, -x+1/2'
'y+1/2, -z, -x+1/2'
'-y+1/2, -z, x+1/2'
'x+1/2, y+1/2, z'
'-x+1/2, -y+1/2, z'
'-x+1/2, y+1/2, -z'
'x+1/2, -y+1/2, -z'
'z+1/2, x+1/2, y'
'z+1/2, -x+1/2, -y'
'-z+1/2, -x+1/2, y'
'-z+1/2, x+1/2, -y'
'y+1/2, z+1/2, x'
'-y+1/2, z+1/2, -x'
'y+1/2, -z+1/2, -x'
'-y+1/2, -z+1/2, x'
'-x, -y, -z'
'x, y, -z'
'x, -y, z'
'-x, y, z'
'-z, -x, -y'
'-z, x, y'
'z, x, -y'
'z, -x, y'
'-y, -z, -x'
'y, -z, x'
'-y, z, x'
'y, z, -x'
'-x, -y+1/2, -z+1/2'
'x, y+1/2, -z+1/2'
'x, -y+1/2, z+1/2'
'-x, y+1/2, z+1/2'
'-z, -x+1/2, -y+1/2'
'-z, x+1/2, y+1/2'
'z, x+1/2, -y+1/2'
'z, -x+1/2, y+1/2'
'-y, -z+1/2, -x+1/2'
'y, -z+1/2, x+1/2'
'-y, z+1/2, x+1/2'
'y, z+1/2, -x+1/2'
'-x+1/2, -y, -z+1/2'
'x+1/2, y, -z+1/2'
'x+1/2, -y, z+1/2'
'-x+1/2, y, z+1/2'
'-z+1/2, -x, -y+1/2'
'-z+1/2, x, y+1/2'
'z+1/2, x, -y+1/2'
'z+1/2, -x, y+1/2'
'-y+1/2, -z, -x+1/2'
'y+1/2, -z, x+1/2'
'-y+1/2, z, x+1/2'
'y+1/2, z, -x+1/2'
'-x+1/2, -y+1/2, -z'
'x+1/2, y+1/2, -z'
'x+1/2, -y+1/2, z'
'-x+1/2, y+1/2, z'
'-z+1/2, -x+1/2, -y'
'-z+1/2, x+1/2, y'
'z+1/2, x+1/2, -y'
'z+1/2, -x+1/2, y'
'-y+1/2, -z+1/2, -x'
'y+1/2, -z+1/2, x'
'-y+1/2, z+1/2, x'
'y+1/2, z+1/2, -x'

loop_
_atom_site_label
_atom_site_type_symbol
_atom_site_fract_x
_atom_site_fract_y
_atom_site_fract_z
_atom_site_U_iso_or_equiv
_atom_site_adp_type
_atom_site_occupancy
_atom_site_site_symmetry_order
_atom_site_calc_flag
_atom_site_refinement_flags_posn
_atom_site_refinement_flags_adp
_atom_site_refinement_flags_occupancy
_atom_site_disorder_group
Zr1 Zr 0.5000 0.0000 0.09200(3) 0.0220(7) Uani 1 4 d S T P .
O1 O 0.4605(4) 0.0395(4) 0.0395(4) 0.018(4) Uani 0.5 3 d S T P 1
O3 O 0.3664(3) 0.0000 0.0713(3) 0.065(2) Uani 1 2 d S T P .
O2 O 0.4284(3) 0.0000 0.1336(3) 0.066(2) Uani 1 2 d S T P .
C1 C 0.3822(5) 0.0000 0.1175(5) 0.070(3) Uani 1 2 d S T P .
C2 C 0.3431(5) 0.0000 0.1569(5) 0.089(5) Uani 1 2 d S T P .
O4 O 0.4043(15) 0.0000 0.2254(16) 0.09(2) Uani 0.25 2 d S T P 2
O5 O 0.2749(16) 0.0000 0.0961(15) 0.09(2) Uani 0.25 2 d S T P 2
O6 O 0.3874(7) -0.1126(7) 0.1126(7) 0.118(10) Uani 0.5 3 d S T P .
O7 O 0.5000 0.0000 0.207(2) 0.086(15) Uiso 0.25 4 d S T P .
O1B O 0.4476(4) 0.0524(4) 0.0524(4) 0.030(5) Uani 0.5 3 d S T P 2
O8 O 0.280(2) -0.032(3) 0.100(2) 0.09(2) Uani 0.125 1 d . . P 1
O9 O 0.400(2) 0.032(3) 0.220(2) 0.09(2) Uani 0.125 1 d . . P 1
C3 C 0.2930(6) 0.0000 0.1432(6) 0.126(8) Uani 1 2 d S T P .
C4 C 0.3565(7) 0.0000 0.2069(6) 0.126(8) Uani 1 2 d S T P .
C5 C 0.3177(6) 0.0000 0.2422(7) 0.153(10) Uani 1 2 d S T P .
H5 H 0.3262 0.0000 0.2765 0.183 Uiso 1 2 calc RS T P .
C6 C 0.2702(6) 0.0000 0.2299(6) 0.114(6) Uani 1 2 d S T P .
C7 C 0.2576(7) 0.0000 0.1823(6) 0.155(10) Uani 1 2 d S T P .
H7 H 0.2233 0.0000 0.1740 0.186 Uiso 1 2 calc RS T P .

loop_
_atom_site_aniso_label
_atom_site_aniso_U_11
_atom_site_aniso_U_22
_atom_site_aniso_U_33
_atom_site_aniso_U_23
_atom_site_aniso_U_13
_atom_site_aniso_U_12
Zr1 0.0275(8) 0.0275(8) 0.0109(7) 0.000 0.000 0.000
O1 0.018(4) 0.018(4) 0.018(4) -0.001(4) 0.001(4) 0.001(4)
O3 0.052(4) 0.081(6) 0.063(5) 0.000 0.035(4) 0.000
O2 0.065(5) 0.081(5) 0.051(4) 0.000 0.039(4) 0.000
C1 0.057(8) 0.085(10) 0.067(8) 0.000 0.024(7) 0.000
C2 0.065(8) 0.135(13) 0.066(8) 0.000 0.036(7) 0.000
O4 0.050(9) 0.17(6) 0.046(9) 0.000 0.020(8) 0.000
O5 0.050(9) 0.17(6) 0.046(9) 0.000 0.020(8) 0.000
O6 0.118(10) 0.118(10) 0.118(10) -0.006(12) -0.006(12) 0.006(12)
O1B 0.030(5) 0.030(5) 0.030(5) -0.006(5) 0.006(5) 0.006(5)
O8 0.050(9) 0.17(6) 0.046(9) 0.000 0.020(8) 0.000
O9 0.050(9) 0.17(6) 0.046(9) 0.000 0.020(8) 0.000
C3 0.055(9) 0.25(3) 0.075(11) 0.000 0.031(8) 0.000
C4 0.080(11) 0.24(3) 0.052(9) 0.000 0.030(8) 0.000
C5 0.066(11) 0.32(3) 0.073(11) 0.000 0.035(9) 0.000
C6 0.071(10) 0.19(2) 0.076(10) 0.000 0.033(9) 0.000
C7 0.075(11) 0.32(3) 0.069(11) 0.000 0.035(9) 0.000

loop_
_atom_type_symbol
_atom_type_description
_atom_type_scat_dispersion_real
_atom_type_scat_dispersion_imag
_atom_type_scat_source
C C 0.0181 0.0091 'International Tables Vol C Tables 4.2.6.8 and 6.1.1.4'
H H 0.0000 0.0000 'International Tables Vol C Tables 4.2.6.8 and 6.1.1.4'
O O 0.0492 0.0322 'International Tables Vol C Tables 4.2.6.8 and 6.1.1.4'
Zr Zr -0.1862 2.2449 'International Tables Vol C Tables 4.2.6.8 and 6.1.1.4'

loop_
_geom_angle_atom_site_label_1
_geom_angle_atom_site_label_2
_geom_angle_atom_site_label_3
_geom_angle
_geom_angle_site_symmetry_1
_geom_angle_site_symmetry_3
O1 Zr1 O1 62.1(5) . 51
O1 Zr1 O1 93.7(9) . 2_655
O1 Zr1 O1 62.1(5) 51 2_655
O1 Zr1 O1 62.1(5) . 52_655
O1 Zr1 O1 93.7(9) 51 52_655
O1 Zr1 O1 62.1(5) 2_655 52_655
O1 Zr1 O3 84.2(4) . 34
O1 Zr1 O3 142.21(13) 51 34
O1 Zr1 O3 142.21(13) 2_655 34
O1 Zr1 O3 84.2(4) 52_655 34
O1 Zr1 O3 142.21(13) . 81
O1 Zr1 O3 84.2(4) 51 81
O1 Zr1 O3 84.2(4) 2_655 81
O1 Zr1 O3 142.21(13) 52_655 81
O1 Zr1 O2 142.16(13) 52_655 .
O1 Zr1 O2 84.2(4) . .
O1 Zr1 O2 84.2(4) 51 .
O1 Zr1 O2 142.16(13) 2_655 .
O1 Zr1 O2 142.16(13) . 2_655
O1 Zr1 O2 142.16(13) 51 2_655
O1 Zr1 O2 84.2(4) 2_655 2_655
O1 Zr1 O2 84.2(4) 52_655 2_655
O3 Zr1 O3 119.4(5) 34 81
O3 Zr1 O2 75.32(16) 34 .
O3 Zr1 O2 75.32(16) 81 .
O3 Zr1 O2 75.32(16) 34 2_655
O3 Zr1 O2 75.32(16) 81 2_655
O3 Zr1 O1B 72.5(4) 81 2_655
O3 Zr1 O1B 140.92(11) 34 51
O3 Zr1 O1B 140.92(11) 81 .
O3 Zr1 O1B 72.5(4) 34 .
O3 Zr1 O1B 72.5(4) 81 51
O3 Zr1 O1B 72.5(4) 34 52_655
O3 Zr1 O1B 140.92(11) 81 52_655
O3 Zr1 O1B 140.92(11) 34 2_655
O2 Zr1 O2 119.6(5) . 2_655
O2 Zr1 O1B 140.90(11) 2_655 51
O2 Zr1 O1B 72.4(4) . 51
O2 Zr1 O1B 72.4(4) . .
O2 Zr1 O1B 140.91(11) 2_655 .
O2 Zr1 O1B 72.4(4) 2_655 2_655
O2 Zr1 O1B 72.4(4) 2_655 52_655
O2 Zr1 O1B 140.90(11) . 2_655
O2 Zr1 O1B 140.90(11) . 52_655
O1B Zr1 O1B 77.1(3) . 52_655
O1B Zr1 O1B 123.7(8) 51 52_655
O1B Zr1 O1B 77.1(3) . 51
O1B Zr1 O1B 77.1(3) 52_655 2_655
O1B Zr1 O1B 77.1(3) 51 2_655
O1B Zr1 O1B 123.7(8) . 2_655
Zr1 O1 Zr1 116.1(3) . 89
Zr1 O1 Zr1 116.1(3) . 33_554
Zr1 O1 Zr1 116.1(3) 89 33_554
C1 O3 Zr1 130.8(7) . 89
C1 O2 Zr1 130.6(7) . .
O3 C1 O2 128.1(10) . .
O3 C1 C2 116.4(12) . .
O2 C1 C2 115.5(12) . .
C3 C2 C1 119.4(14) . .
C4 C2 C1 120.3(14) . .
C4 C2 C3 120.3(13) . .
Zr1 O1B Zr1 101.5(5) . 89
Zr1 O1B Zr1 101.5(5) . 33_554
Zr1 O1B Zr1 101.5(5) 89 33_554
C3 O8 O8 54(3) . 51
C4 O9 O9 55(3) . 51
C2 C3 O8 115(2) . 51
C2 C3 O8 115(2) . .
C2 C3 C7 116.8(16) . .
O5 C3 C2 126(2) . .
O5 C3 C7 117(2) . .
O8 C3 O8 71(5) . 51
C7 C3 O8 115(2) . 51
C7 C3 O8 115(2) . .
C2 C4 O9 116(2) . .
C2 C4 O9 116(2) . 51
C2 C4 C5 117.2(16) . .
O4 C4 C2 126(2) . .
O4 C4 C5 117(2) . .
O9 C4 O9 70(5) 51 .
C5 C4 O9 115(2) . .
C5 C4 O9 115(2) . 51
C6 C5 C4 123.3(18) . .
C5 C6 C6 121(2) . 73
C5 C6 C7 119.3(16) . .
C7 C6 C6 120(2) . 73
C6 C7 C3 123.2(18) . .

loop_
_geom_bond_atom_site_label_1
_geom_bond_atom_site_label_2
_geom_bond_distance
_geom_bond_site_symmetry_2
Zr1 O1 2.059(3) .
Zr1 O1 2.059(3) 51
Zr1 O1 2.059(3) 2_655
Zr1 O1 2.059(3) 52_655
Zr1 O3 2.217(7) 34
Zr1 O3 2.217(7) 81
Zr1 O2 2.223(7) .
Zr1 O2 2.223(7) 2_655
Zr1 O1B 2.256(8) .
Zr1 O1B 2.256(8) 51
Zr1 O1B 2.256(8) 52_655
Zr1 O1B 2.256(8) 2_655
O1 Zr1 2.059(3) 89
O1 Zr1 2.059(3) 33_554
O3 Zr1 2.217(7) 89
O3 C1 1.310(16) .
O2 C1 1.316(15) .
C1 C2 1.490(17) .
C2 C3 1.40(2) .
C2 C4 1.39(2) .
O4 C4 1.38(5) .
O5 C3 1.35(5) .
O1B Zr1 2.256(8) 89
O1B Zr1 2.256(8) 33_554
O8 O8 1.75(16) 51
O8 C3 1.50(7) .
O9 O9 1.73(16) 51
O9 C4 1.50(8) .
C3 O8 1.50(7) 51
C3 C7 1.42(2) .
C4 O9 1.50(8) 51
C4 C5 1.41(2) .
C5 C6 1.32(2) .
C6 C6 1.53(3) 73
C6 C7 1.32(2) .
